data_2005899
loop_
_publ_author_name
'Shibahara, T.'
'Kobayashi, S.'
'Long, D.'
'Xin, X.'

_publ_contact_author
;
    Professor Takashi Shibahara
    Department of Chemistry
    Okayama University of Science
    1-1 Ridai-cho, Okayama 700
    Japan
;
_publ_section_title
;Bis{\m-chloro-[2(3<i>H</i>)-benzothiazolethione](triphenylphosphine)copper(I)}
 Dihydrate
;
_journal_issue 1
_journal_name_full 'Acta Crystallographica Section C'
_journal_page_first 58
_journal_page_last 60
_journal_paper_doi 10.1107/S0108270196011961
_journal_volume 53
_journal_year 1997
_chemical_formula_moiety '[Cu2 Cl2 (C7 H5 N S2)2 (C18 H15 P)2], 2H2 O'
_chemical_formula_sum 'C50 H44 Cl2 Cu2 N2 O2 P2 S4'
_chemical_formula_weight 1093.10
_space_group_IT_number 14
_symmetry_cell_setting monoclinic
_symmetry_space_group_name_Hall '-P 2yn'
_symmetry_space_group_name_H-M 'P 1 21/n 1'
_cell_angle_alpha 90
_cell_angle_beta 98.60(1)
_cell_angle_gamma 90
_cell_formula_units_Z 2
_cell_length_a 17.133(3)
_cell_length_b 13.714(1)
_cell_length_c 10.776(1)
_cell_measurement_reflns_used 25
_cell_measurement_temperature 292.7
_cell_measurement_theta_max 32.4
_cell_measurement_theta_min 31.1
_cell_volume 2503.5(5)
_computing_cell_refinement 'Rigaku/AFC Diffractometer Control Software'
_computing_data_collection 'Rigaku/AFC Diffractometer Control Software'
_computing_data_reduction 'TEXSAN (Molecular Structure Corporation, 1995)'
_computing_publication_material TEXSAN
_computing_structure_refinement TEXSAN
_computing_structure_solution 'SHELXS86 (Sheldrick, 1985)'
_diffrn_ambient_temperature 292.7
_diffrn_measurement_device 'Rigaku AFC7R'
_diffrn_measurement_method \w-2\q
_diffrn_radiation_monochromator graphite
_diffrn_radiation_source 'Rigaku rotating anode'
_diffrn_radiation_type CuK\a
_diffrn_radiation_wavelength 1.5418
_diffrn_reflns_av_R_equivalents 0.0232
_diffrn_reflns_av_sigmaI/netI 0.035
_diffrn_reflns_limit_h_max 12
_diffrn_reflns_limit_h_min -12
_diffrn_reflns_limit_k_max 0
_diffrn_reflns_limit_k_min -15
_diffrn_reflns_limit_l_max 12
_diffrn_reflns_limit_l_min 0
_diffrn_reflns_number 3448
_diffrn_reflns_reduction_process 'Lp corrections applied'
_diffrn_reflns_theta_max 60.10
_diffrn_reflns_theta_min 2.61
_diffrn_standards_decay_% 0
_diffrn_standards_interval_count 150
_diffrn_standards_number 3
_exptl_absorpt_coefficient_mu 4.516
_exptl_absorpt_correction_T_max 0.215
_exptl_absorpt_correction_T_min 0.067
_exptl_absorpt_correction_type '\y scans (North, Phillips & Mathews, 1968)'
_exptl_crystal_colour yellow
_exptl_crystal_density_diffrn 1.450
_exptl_crystal_density_meas ?
_exptl_crystal_description prismatic
_exptl_crystal_F_000 1120.00
_exptl_crystal_size_max 0.45
_exptl_crystal_size_mid 0.36
_exptl_crystal_size_min 0.34
_refine_diff_density_max 1.40
_refine_diff_density_min -0.35
_refine_ls_extinction_coef 0.003(5)
_refine_ls_extinction_method 'Zachariasen (1967) type 2 Gaussian isotropic'
_refine_ls_goodness_of_fit_obs 1.658
_refine_ls_hydrogen_treatment noref
_refine_ls_matrix_type full
_refine_ls_number_constraints 0
_refine_ls_number_parameters 290
_refine_ls_number_reflns 2415
_refine_ls_number_restraints 0
_refine_ls_R_factor_obs 0.0650
_refine_ls_shift/esd_max 0.0170
_refine_ls_shift/esd_mean 0.0040
_refine_ls_structure_factor_coef F
_refine_ls_weighting_details 'w = 1/[\s^2^(Fo) + 0.00160|Fo|^2^]'
_refine_ls_weighting_scheme calc
_refine_ls_wR_factor_obs 0.0859
_reflns_number_observed 2415
_reflns_number_total 3272
_reflns_observed_criterion >1.5sigma(I)
_cod_data_source_file ta1094.cif
_cod_data_source_block default
_cod_depositor_comments
;
 Marking attached hydrogen atoms.

 Antanas Vaitkus,
 2017-08-07

The following automatic conversions were performed:

'_exptl_crystal_density_meas' value 'not measured' was changed to '?'
- the value is perceived as not measured.

Automatic conversion script
Id: cif_fix_values 3008 2015-01-20 13:52:24Z robertas 

The following automatic conversions were performed:

'_refine_ls_weighting_scheme' value 'w = 1/[\s^2^(Fo) +
0.00160|Fo|^2^]' was changed to 'calc'. New tag
'_refine_ls_weighting_details' was created. The value of the new tag
was set to 'w = 1/[\s^2^(Fo) + 0.00160|Fo|^2^]'.

Automatic conversion script
Id: cif_fix_values 3143 2015-03-26 13:38:13Z robertas 

2017-05-30
Formula rewritten to be consistent with Z value
                 miguel
;
_cod_original_cell_volume 2503.6(5)
_cod_original_sg_symbol_H-M 'P 21/n'
_cod_original_formula_sum 'C25 H22 Cl Cu N O P S2 '
_cod_database_code 2005899

loop_
_symmetry_equiv_pos_as_xyz
'   +x,   +y,   +z'
1/2-x,1/2+y,1/2-z
'   -x,   -y,   -z'
1/2+x,1/2-y,1/2+z

loop_
_atom_site_aniso_label
_atom_site_aniso_U_11
_atom_site_aniso_U_22
_atom_site_aniso_U_33
_atom_site_aniso_U_12
_atom_site_aniso_U_13
_atom_site_aniso_U_23
Cu1 0.0640(10) 0.0377(6) 0.0701(8) 0.0047(5) 0.0112(6) 0.0054(5)
Cl1 0.0540(10) 0.0428(9) 0.0513(9) 0.0022(8) -0.0005(8) 0.0041(7)
S1 0.073(2) 0.0630(10) 0.0840(10) 0.0140(10) 0.0260(10) 0.0180(10)
S2 0.066(2) 0.0710(10) 0.096(2) 0.0110(10) 0.0280(10) -0.0010(10)
P1 0.0470(10) 0.0329(8) 0.0495(10) 0.0014(8) 0.0014(8) 0.0031(7)
O1 0.081(5) 0.095(4) 0.120(5) -0.062(4) 0.070(4) -0.044(4)
N1 0.062(5) 0.045(3) 0.059(4) 0.003(3) 0.009(3) -0.006(3)
C11 0.048(6) 0.036(4) 0.053(4) 0.002(3) -0.009(4) 0.004(3)
C12 0.053(7) 0.062(5) 0.085(6) -0.001(5) 0.007(5) 0.001(4)
C13 0.040(7) 0.075(6) 0.112(7) -0.006(5) 0.008(5) 0.007(5)
C14 0.044(8) 0.062(5) 0.104(7) -0.015(4) -0.021(5) 0.012(5)
C15 0.086(9) 0.049(4) 0.069(5) -0.007(5) -0.019(5) 0.000(4)
C16 0.058(7) 0.042(4) 0.067(5) 0.002(4) -0.009(4) 0.001(3)
C21 0.057(6) 0.035(3) 0.047(4) -0.001(3) 0.001(3) -0.003(3)
C22 0.084(7) 0.058(5) 0.061(5) 0.019(4) 0.015(5) 0.013(4)
C23 0.118(9) 0.082(6) 0.068(6) 0.018(6) 0.042(6) 0.013(5)
C24 0.060(7) 0.073(6) 0.077(6) -0.002(5) 0.022(5) -0.005(4)
C25 0.066(7) 0.053(4) 0.081(6) 0.013(4) 0.010(5) -0.010(4)
C26 0.052(6) 0.048(4) 0.063(5) 0.010(4) 0.005(4) 0.003(3)
C31 0.050(6) 0.039(4) 0.044(4) 0.004(3) 0.004(3) 0.003(3)
C32 0.072(7) 0.045(4) 0.053(4) 0.001(4) 0.008(4) 0.007(3)
C33 0.084(8) 0.055(4) 0.061(5) 0.003(4) 0.008(5) 0.014(4)
C34 0.093(8) 0.088(7) 0.051(5) 0.014(6) -0.002(5) 0.021(5)
C35 0.102(9) 0.096(7) 0.057(5) -0.021(6) -0.018(5) 0.006(5)
C36 0.082(7) 0.056(5) 0.060(5) -0.016(4) -0.005(4) 0.006(4)
C41 0.045(7) 0.060(5) 0.101(7) 0.007(4) 0.003(5) -0.013(4)
C42 0.058(8) 0.094(8) 0.150(10) 0.029(6) 0.015(7) -0.003(7)
C43 0.090(10) 0.085(7) 0.140(10) 0.033(6) -0.021(8) -0.009(7)
C44 0.096(10) 0.067(6) 0.086(7) 0.009(6) -0.019(6) -0.004(5)
C45 0.074(7) 0.049(4) 0.076(6) 0.011(4) -0.007(4) -0.009(4)
C46 0.046(7) 0.043(4) 0.080(5) 0.005(4) -0.011(4) -0.013(4)
C47 0.049(6) 0.044(4) 0.077(5) 0.000(4) 0.014(4) -0.006(4)

loop_
_atom_site_label
_atom_site_occupancy
_atom_site_fract_x
_atom_site_fract_y
_atom_site_fract_z
_atom_site_U_iso_or_equiv
_atom_site_thermal_displace_type
_atom_site_calc_flag
_atom_site_attached_hydrogens
Cu1 1.00 0.44377(7) -0.09048(7) 0.0484(1) 0.0570(4) Uani d 0
Cl1 1.00 0.5684(1) -0.0037(1) 0.1408(2) 0.0503(5) Uani d 0
S1 1.00 0.3455(2) -0.0541(2) 0.1655(2) 0.0719(8) Uani d 0
S2 1.00 0.2082(2) 0.0799(2) 0.1624(2) 0.0761(8) Uani d 0
P1 1.00 0.4699(1) -0.2493(1) 0.0329(2) 0.0436(5) Uani d 0
O1 1.00 0.0423(4) -0.4201(4) -0.0342(6) 0.093(2) Uani d 2
N1 1.00 0.2994(4) 0.0893(4) -0.0003(6) 0.055(2) Uani d 0
C11 1.00 0.3845(5) -0.3233(4) -0.0324(6) 0.047(2) Uani d 0
C12 1.00 0.3149(6) -0.3110(6) 0.0219(8) 0.067(3) Uani d 0
C13 1.00 0.2502(5) -0.3698(7) -0.0160(10) 0.076(3) Uani d 0
C14 1.00 0.2522(6) -0.4381(6) -0.1094(10) 0.073(3) Uani d 0
C15 1.00 0.3182(7) -0.4484(6) -0.1628(8) 0.071(3) Uani d 0
C16 1.00 0.3865(5) -0.3922(5) -0.1250(7) 0.058(3) Uani d 0
C21 1.00 0.5437(4) -0.2786(4) -0.0669(6) 0.047(2) Uani d 0
C22 1.00 0.5470(5) -0.2224(6) -0.1726(7) 0.067(3) Uani d 0
C23 1.00 0.6019(7) -0.2425(7) -0.2516(8) 0.087(4) Uani d 0
C24 1.00 0.6544(6) -0.3181(6) -0.2252(8) 0.069(3) Uani d 0
C25 1.00 0.6528(6) -0.3717(6) -0.1229(8) 0.067(3) Uani d 0
C26 1.00 0.5987(5) -0.3548(5) -0.0412(7) 0.055(3) Uani d 0
C31 1.00 0.5055(5) -0.3132(4) 0.1791(6) 0.045(2) Uani d 0
C32 1.00 0.4786(5) -0.4067(5) 0.2064(7) 0.057(2) Uani d 0
C33 1.00 0.5095(6) -0.4524(6) 0.3184(8) 0.067(3) Uani d 0
C34 1.00 0.5658(6) -0.4071(7) 0.4023(8) 0.079(3) Uani d 0
C35 1.00 0.5925(7) -0.3146(7) 0.3768(8) 0.088(4) Uani d 0
C36 1.00 0.5611(6) -0.2680(6) 0.2667(7) 0.068(3) Uani d 0
C41 1.00 0.1898(6) 0.1689(6) 0.0460(9) 0.069(3) Uani d 0
C42 1.00 0.1291(6) 0.2382(8) 0.031(1) 0.100(4) Uani d 0
C43 1.00 0.1279(8) 0.3010(8) -0.073(1) 0.106(5) Uani d 0
C44 1.00 0.1843(7) 0.2957(7) -0.1538(10) 0.086(4) Uani d 0
C45 1.00 0.2444(5) 0.2277(5) -0.1344(8) 0.068(3) Uani d 0
C46 1.00 0.2456(5) 0.1649(5) -0.0353(8) 0.058(3) Uani d 0
C47 1.00 0.2895(5) 0.0379(5) 0.0993(7) 0.056(3) Uani d 0
H1 1.00 0.3349 0.0686 -0.0608 0.0887 Uiso calc 0
H12 1.00 0.3127 -0.2477 0.0856 0.0887 Uiso calc 0
H13 1.00 0.1904 -0.3624 0.0309 0.0887 Uiso calc 0
H14 1.00 0.1997 -0.4708 -0.1388 0.0887 Uiso calc 0
H15 1.00 0.3207 -0.5106 -0.2271 0.0887 Uiso calc 0
H16 1.00 0.4463 -0.3970 -0.1827 0.0887 Uiso calc 0
H22 1.00 0.5126 -0.1661 -0.1870 0.0887 Uiso calc 0
H23 1.00 0.5918 -0.2028 -0.3339 0.0887 Uiso calc 0
H24 1.00 0.7021 -0.3331 -0.2940 0.0887 Uiso calc 0
H25 1.00 0.6856 -0.4294 -0.1052 0.0887 Uiso calc 0
H26 1.00 0.5918 -0.4076 0.0285 0.0887 Uiso calc 0
H32 1.00 0.4449 -0.4365 0.1243 0.0887 Uiso calc 0
H33 1.00 0.4861 -0.5249 0.3378 0.0887 Uiso calc 0
H34 1.00 0.5915 -0.4458 0.4814 0.0887 Uiso calc 0
H35 1.00 0.6295 -0.2790 0.4519 0.0887 Uiso calc 0
H36 1.00 0.5885 -0.1986 0.2521 0.0887 Uiso calc 0
H42 1.00 0.0730 0.2411 0.0807 0.0887 Uiso calc 0
H43 1.00 0.0846 0.3649 -0.0896 0.0887 Uiso calc 0
H44 1.00 0.1818 0.3480 -0.2400 0.0887 Uiso calc 0
H45 1.00 0.2942 0.2141 -0.1926 0.0887 Uiso calc 0

loop_
_atom_type_symbol
_atom_type_scat_dispersion_real
_atom_type_scat_dispersion_imag
_atom_type_scat_source
Cu -1.965 0.589
;International Tables for Crystallography
(1992, Vol. C, Tables 4.2.6.8 and 6.1.1.1)
;
S 0.333 0.557
;International Tables for Crystallography
(1992, Vol. C, Tables 4.2.6.8 and 6.1.1.1)
;
P 0.295 0.434
;International Tables for Crystallography
(1992, Vol. C, Tables 4.2.6.8 and 6.1.1.1)
;
O 0.049 0.032
;International Tables for Crystallography
(1992, Vol. C, Tables 4.2.6.8 and 6.1.1.1)
;
N 0.031 0.018
;International Tables for Crystallography
(1992, Vol. C, Tables 4.2.6.8 and 6.1.1.1)
;
C 0.018 0.009
;International Tables for Crystallography
(1992, Vol. C, Tables 4.2.6.8 and 6.1.1.1)
;
H 0.000 0.000
;International Tables for Crystallography
(1992, Vol. C, Table 6.1.1.2)
;
Cl 0.364 0.702
;International Tables for Crystallography
(1992, Vol. C, Tables 4.2.6.8 and 6.1.1.1)
;

loop_
_geom_angle_atom_site_label_1
_geom_angle_atom_site_label_2
_geom_angle_atom_site_label_3
_geom_angle_site_symmetry_1
_geom_angle_site_symmetry_2
_geom_angle_site_symmetry_3
_geom_angle
_geom_angle_publ_flag
Cu1 Cu1 Cl1 3_655 1_555 1_555 44.75(5) no
Cu1 Cu1 Cl1 3_655 1_555 3_655 47.68 no
Cu1 Cu1 S1 3_655 1_555 1_555 120.2 no
Cu1 Cu1 P1 3_655 1_555 1_555 123.9 no
Cl1 Cu1 Cl1 1_555 1_555 3_655 92.43(7) yes
Cl1 Cu1 S1 1_555 1_555 1_555 109.11(9) yes
Cl1 Cu1 P1 1_555 1_555 1_555 108.83(8) yes
Cl1 Cu1 S1 3_655 1_555 1_555 111.80(8) yes
Cl1 Cu1 P1 3_655 1_555 1_555 117.02(7) yes
S1 Cu1 P1 1_555 1_555 1_555 115.04(8) yes
Cu1 Cl1 Cu1 1_555 1_555 3_655 87.57(7) yes
Cu1 Cl1 H1 3_655 1_555 3_655 81.84 yes
Cu1 S1 C47 1_555 1_555 1_555 110.4(3) yes
C41 S2 C47 1_555 1_555 1_555 91.1(4) no
CU1 P1 C11 1_555 1_555 1_555 114.3(2) no
CU1 P1 C21 1_555 1_555 1_555 115.1(2) no
CU1 P1 C31 1_555 1_555 1_555 116.6(2) no
C11 P1 C21 1_555 1_555 1_555 103.7(3) no
C11 P1 C31 1_555 1_555 1_555 102.1(3) no
C21 P1 C31 1_555 1_555 1_555 103.4(3) no
C46 N1 C47 1_555 1_555 1_555 117.1(7) no
C46 N1 H1 1_555 1_555 1_555 118.4(6) no
C47 N1 H1 1_555 1_555 1_555 123.2(6) no
P1 C11 C12 1_555 1_555 1_555 116.7(6) no
P1 C11 C16 1_555 1_555 1_555 123.6(7) no
C12 C11 C16 1_555 1_555 1_555 119.6(7) no
C11 C12 C13 1_555 1_555 1_555 119.8(8) no
C11 C12 H12 1_555 1_555 1_555 117.2(8) no
C13 C12 H12 1_555 1_555 1_555 122.6(9) no
C12 C13 C14 1_555 1_555 1_555 120.3(9) no
C12 C13 H13 1_555 1_555 1_555 121.2(9) no
C14 C13 H13 1_555 1_555 1_555 118.4(9) no
C13 C14 C15 1_555 1_555 1_555 119.7(8) no
C13 C14 H14 1_555 1_555 1_555 114.0(10) no
C15 C14 H14 1_555 1_555 1_555 125.0(10) no
C14 C15 C16 1_555 1_555 1_555 122.1(8) no
C14 C15 H15 1_555 1_555 1_555 117.5(9) no
C16 C15 H15 1_555 1_555 1_555 119.0(10) no
C11 C16 C15 1_555 1_555 1_555 118.4(8) no
C11 C16 H16 1_555 1_555 1_555 119.7(7) no
C15 C16 H16 1_555 1_555 1_555 121.5(7) no
P1 C21 C22 1_555 1_555 1_555 118.7(6) no
P1 C21 C26 1_555 1_555 1_555 123.4(5) no
C22 C21 C26 1_555 1_555 1_555 118.0(7) no
C21 C22 C23 1_555 1_555 1_555 120.6(8) no
C21 C22 H22 1_555 1_555 1_555 118.5(8) no
C23 C22 H22 1_555 1_555 1_555 120.8(8) no
C22 C23 C24 1_555 1_555 1_555 120.4(8) no
C22 C23 H23 1_555 1_555 1_555 112.3(9) no
C24 C23 H23 1_555 1_555 1_555 126.6(9) no
C23 C24 C25 1_555 1_555 1_555 119.7(8) no
C23 C24 H24 1_555 1_555 1_555 119.1(8) no
C25 C24 H24 1_555 1_555 1_555 121.2(8) no
C24 C25 C26 1_555 1_555 1_555 122.1(8) no
C24 C25 H25 1_555 1_555 1_555 122.1(9) no
C26 C25 H25 1_555 1_555 1_555 115.5(8) no
C21 C26 C25 1_555 1_555 1_555 119.3(7) no
C21 C26 H26 1_555 1_555 1_555 120.2(7) no
C25 C26 H26 1_555 1_555 1_555 119.3(7) no
P1 C31 C32 1_555 1_555 1_555 122.6(5) no
P1 C31 C36 1_555 1_555 1_555 118.8(5) no
C32 C31 C36 1_555 1_555 1_555 118.6(6) no
C31 C32 C33 1_555 1_555 1_555 119.8(7) no
C31 C32 H32 1_555 1_555 1_555 109.3(6) no
C33 C32 H32 1_555 1_555 1_555 129.6(7) no
C32 C33 C34 1_555 1_555 1_555 120.5(7) no
C32 C33 H33 1_555 1_555 1_555 117.9(8) no
C34 C33 H33 1_555 1_555 1_555 121.6(8) no
C33 C34 C35 1_555 1_555 1_555 120.2(7) no
C33 C34 H34 1_555 1_555 1_555 118.6(9) no
C35 C34 H34 1_555 1_555 1_555 120.9(10) no
C34 C35 C36 1_555 1_555 1_555 119.6(8) no
C34 C35 H35 1_555 1_555 1_555 116.2(8) no
C36 C35 H35 1_555 1_555 1_555 123.3(9) no
C31 C36 C35 1_555 1_555 1_555 121.2(7) no
C31 C36 H36 1_555 1_555 1_555 124.3(7) no
C35 C36 H36 1_555 1_555 1_555 114.2(8) no
S2 C41 C42 1_555 1_555 1_555 127.4(9) no
S2 C41 C46 1_555 1_555 1_555 111.0(6) no
C42 C41 C46 1_555 1_555 1_555 121.6(9) no
C41 C42 C43 1_555 1_555 1_555 115.0(10) no
C41 C42 H42 1_555 1_555 1_555 128.0(10) no
C43 C42 H42 1_555 1_555 1_555 115.0(10) no
C42 C43 C44 1_555 1_555 1_555 122.4(10) no
C42 C43 H43 1_555 1_555 1_555 121.0(10) no
C44 C43 H43 1_555 1_555 1_555 115.0(10) no
C43 C44 C45 1_555 1_555 1_555 120.7(9) no
C43 C44 H44 1_555 1_555 1_555 121.0(10) no
C45 C44 H44 1_555 1_555 1_555 118.0(10) no
C44 C45 C46 1_555 1_555 1_555 117.8(9) no
C44 C45 H45 1_555 1_555 1_555 128.7(9) no
C46 C45 H45 1_555 1_555 1_555 113.5(7) no
N1 C46 C41 1_555 1_555 1_555 110.3(7) no
N1 C46 C45 1_555 1_555 1_555 127.4(8) no
C41 C46 C45 1_555 1_555 1_555 122.3(8) no
S1 C47 S2 1_555 1_555 1_555 121.6(5) no
S1 C47 N1 1_555 1_555 1_555 127.9(6) no
S2 C47 N1 1_555 1_555 1_555 110.5(6) no

loop_
_geom_bond_atom_site_label_1
_geom_bond_atom_site_label_2
_geom_bond_site_symmetry_1
_geom_bond_site_symmetry_2
_geom_bond_distance
_geom_bond_publ_flag
Cu1 Cu1 1_555 3_655 3.400(2) yes
Cu1 Cl1 1_555 1_555 2.516(2) yes
Cu1 Cl1 1_555 3_655 2.396(2) yes
Cu1 S1 1_555 1_555 2.304(3) yes
Cu1 P1 1_555 1_555 2.235(2) yes
Cl1 N1 1_555 3_655 3.134(6) yes
Cl1 H1 1_555 3_655 2.169 yes
S1 C47 1_555 1_555 1.678(8) yes
S2 C41 1_555 1_555 1.745(9) yes
S2 C47 1_555 1_555 1.738(8) yes
P1 C11 1_555 1_555 1.832(8) yes
P1 C21 1_555 1_555 1.823(7) yes
P1 C31 1_555 1_555 1.826(6) yes
N1 C46 1_555 1_555 1.402(9) yes
N1 C47 1_555 1_555 1.316(9) yes
N1 H1 1_555 1_555 0.997 yes
C11 C12 1_555 1_555 1.420(10) no
C11 C16 1_555 1_555 1.378(10) no
C12 C13 1_555 1_555 1.380(10) no
C12 H12 1_555 1_555 1.110 no
C13 C14 1_555 1_555 1.380(10) no
C13 H13 1_555 1_555 1.212 no
C14 C15 1_555 1_555 1.350(10) no
C14 H14 1_555 1_555 1.013 no
C15 C16 1_555 1_555 1.410(10) no
C15 H15 1_555 1_555 1.103 no
C16 H16 1_555 1_555 1.277 no
C21 C22 1_555 1_555 1.380(10) no
C21 C26 1_555 1_555 1.407(10) no
C22 C23 1_555 1_555 1.390(10) no
C22 H22 1_555 1_555 0.969 no
C23 C24 1_555 1_555 1.370(10) no
C23 H23 1_555 1_555 1.032 no
C24 C25 1_555 1_555 1.330(10) no
C24 H24 1_555 1_555 1.200 no
C25 C26 1_555 1_555 1.390(10) no
C25 H25 1_555 1_555 0.973 no
C26 H26 1_555 1_555 1.062 no
C31 C32 1_555 1_555 1.409(9) no
C31 C36 1_555 1_555 1.380(10) no
C32 C33 1_555 1_555 1.390(10) no
C32 H32 1_555 1_555 1.063 no
C33 C34 1_555 1_555 1.370(10) no
C33 H33 1_555 1_555 1.104 no
C34 C35 1_555 1_555 1.390(10) no
C34 H34 1_555 1_555 1.044 no
C35 C36 1_555 1_555 1.380(10) no
C35 H35 1_555 1_555 1.069 no
C36 H36 1_555 1_555 1.083 no
C41 C42 1_555 1_555 1.400(10) no
C41 C46 1_555 1_555 1.390(10) no
C42 C43 1_555 1_555 1.41(2) no
C42 H42 1_555 1_555 1.167 no
C43 C44 1_555 1_555 1.40(2) no
C43 H43 1_555 1_555 1.146 no
C44 C45 1_555 1_555 1.380(10) no
C44 H44 1_555 1_555 1.169 no
C45 C46 1_555 1_555 1.370(10) no
C45 H45 1_555 1_555 1.147 no

loop_
_geom_contact_atom_site_label_1
_geom_contact_atom_site_label_2
_geom_contact_distance
_geom_contact_site_symmetry_1
_geom_contact_site_symmetry_2
CU1 CL1 2.516(2) 1_555 1_555
